data_7204564
loop_
_publ_author_name
'Zhang, Yugen'
'Saha, Manas K.'
'Bernal, Ivan'

_publ_section_title
;
 [Cobalt(ii)l-glutamate(H2O)&#x00B7;H2O]\\infty : a new 3D chiral
 metal--organic interlocking network with channels
;
_journal_issue 5
_journal_name_full CrystEngComm
_journal_page_first 34
_journal_paper_doi 10.1039/b210753h
_journal_volume 5
_journal_year 2003
_chemical_compound_source 'synthesis as described'
_chemical_formula_moiety 'C5 H11 Co1 N1 O6'
_chemical_formula_sum 'C5 H11 Co N O6'
_chemical_formula_weight 240.08
_space_group_IT_number 19
_symmetry_cell_setting orthorhombic
_symmetry_Int_Tables_number 19
_symmetry_space_group_name_Hall 'P 2ac 2ab'
_symmetry_space_group_name_H-M 'P 21 21 21'
_atom_sites_solution_hydrogens geom
_atom_sites_solution_primary direct
_atom_sites_solution_secondary difmap
_audit_creation_date 2002-12-06T12:25:30-00:00
_audit_creation_method 'WinGX routine CIF_UPDATE'
_cell_angle_alpha 90
_cell_angle_beta 90
_cell_angle_gamma 90
_cell_formula_units_Z 4
_cell_length_a 7.149(3)
_cell_length_b 10.468(4)
_cell_length_c 11.295(3)
_cell_measurement_reflns_used 0
_cell_measurement_temperature 293(2)
_cell_measurement_theta_max 0
_cell_measurement_theta_min 0
_cell_measurement_wavelength 0.71073
_cell_volume 845.3(5)
_computing_molecular_graphics 'Ortep-3 for Windows (Farrugia, 1997)'
_computing_publication_material 'WinGX publication routines (Farrugia, 1999)'
_computing_structure_refinement 'SHELXL-97 (Sheldrick, 1997)'
_computing_structure_solution 'SHELXS-97 (Sheldrick, 1997)'
_diffrn_ambient_temperature 293(2)
_diffrn_measured_fraction_theta_full 1
_diffrn_measured_fraction_theta_max 1
_diffrn_radiation_monochromator graphite
_diffrn_radiation_probe x-ray
_diffrn_radiation_type MoK\a
_diffrn_radiation_wavelength 0.71073
_diffrn_reflns_av_R_equivalents 0.0458
_diffrn_reflns_av_unetI/netI 0.0422
_diffrn_reflns_limit_h_max 6
_diffrn_reflns_limit_h_min -1
_diffrn_reflns_limit_k_max 10
_diffrn_reflns_limit_k_min -10
_diffrn_reflns_limit_l_max 10
_diffrn_reflns_limit_l_min -10
_diffrn_reflns_number 2026
_diffrn_reflns_theta_full 19.97
_diffrn_reflns_theta_max 19.97
_diffrn_reflns_theta_min 2.65
_exptl_absorpt_coefficient_mu 2.03
_exptl_absorpt_correction_type none
_exptl_crystal_colour blue
_exptl_crystal_density_diffrn 1.887
_exptl_crystal_density_method 'not measured'
_exptl_crystal_description block
_exptl_crystal_F_000 492
_exptl_crystal_size_max 0.6
_exptl_crystal_size_mid 0.3
_exptl_crystal_size_min 0.3
_refine_diff_density_max 0.399
_refine_diff_density_min -0.237
_refine_diff_density_rms 0.073
_refine_ls_abs_structure_details 'Flack H D (1983), Acta Cryst. A39, 876-881'
_refine_ls_abs_structure_Flack 0.03(4)
_refine_ls_extinction_method none
_refine_ls_goodness_of_fit_ref 1.188
_refine_ls_hydrogen_treatment mixed
_refine_ls_matrix_type full
_refine_ls_number_parameters 118
_refine_ls_number_reflns 783
_refine_ls_number_restraints 0
_refine_ls_restrained_S_all 1.188
_refine_ls_R_factor_all 0.0307
_refine_ls_R_factor_gt 0.0283
_refine_ls_shift/su_max 0
_refine_ls_shift/su_mean 0
_refine_ls_structure_factor_coef Fsqd
_refine_ls_weighting_details 'calc w=1/[\s^2^(Fo^2^)+(0.0311P)^2^+1.7440P] where P=(Fo^2^+2Fc^2^)/3'
_refine_ls_weighting_scheme calc
_refine_ls_wR_factor_gt 0.0799
_refine_ls_wR_factor_ref 0.081
_reflns_number_gt 748
_reflns_number_total 783
_reflns_threshold_expression >2sigma(I)
_cod_data_source_file b210753h.txt
_cod_data_source_block zy98
_cod_database_code 7204564

loop_
_symmetry_equiv_pos_as_xyz
'x, y, z'
'-x+1/2, -y, z+1/2'
'x+1/2, -y+1/2, -z'
'-x, y+1/2, -z+1/2'

loop_
_atom_site_label
_atom_site_type_symbol
_atom_site_fract_x
_atom_site_fract_y
_atom_site_fract_z
_atom_site_U_iso_or_equiv
_atom_site_adp_type
_atom_site_occupancy
_atom_site_symmetry_multiplicity
_atom_site_calc_flag
_atom_site_refinement_flags
_atom_site_disorder_assembly
_atom_site_disorder_group
Co Co 0.89317(13) 0.06414(8) 0.45811(8) 0.0199(4) Uani 1 1 d . . .
OW2 O 1.4590(7) -0.1461(4) 0.5741(4) 0.0270(13) Uani 1 1 d . . .
O4 O 1.0092(8) 0.0348(4) 0.2899(4) 0.0277(13) Uani 1 1 d . . .
O3 O 1.1852(7) -0.0364(4) 0.4346(4) 0.0275(12) Uani 1 1 d . . .
O1 O 1.0292(7) 0.2357(4) 0.4816(4) 0.0230(12) Uani 1 1 d . . .
O2 O 0.6421(7) 0.1264(4) 0.3848(4) 0.0241(12) Uani 1 1 d . . .
OW1 O 0.8031(7) -0.1197(4) 0.4779(5) 0.0332(13) Uani 1 1 d . . .
N1 N 0.8152(9) 0.1112(5) 0.6359(5) 0.0238(16) Uani 1 1 d . . .
H1 H 0.695 0.1369 0.6372 0.029 Uiso 1 1 calc R . .
H2 H 0.8252 0.0413 0.6818 0.029 Uiso 1 1 calc R . .
C2 C 1.0421(10) 0.2805(6) 0.5844(6) 0.0196(19) Uani 1 1 d . . .
C5 C 1.1565(11) -0.0238(6) 0.3268(7) 0.0218(19) Uani 1 1 d . . .
C1 C 0.9352(10) 0.2136(6) 0.6842(6) 0.0195(18) Uani 1 1 d . . .
H3 H 0.8525 0.2773 0.7203 0.023 Uiso 1 1 calc R . .
C3 C 1.0642(11) 0.1665(6) 0.7794(6) 0.025(2) Uani 1 1 d . . .
H4 H 0.9911 0.1237 0.8399 0.03 Uiso 1 1 calc R . .
H5 H 1.1256 0.2391 0.816 0.03 Uiso 1 1 calc R . .
C4 C 1.2884(11) -0.0752(7) 0.2334(6) 0.033(2) Uani 1 1 d . . .
H7 H 1.3507 -0.0038 0.1955 0.039 Uiso 1 1 calc R . .
H6 H 1.2153 -0.1188 0.1734 0.039 Uiso 1 1 calc R . .

loop_
_atom_site_aniso_label
_atom_site_aniso_U_11
_atom_site_aniso_U_22
_atom_site_aniso_U_33
_atom_site_aniso_U_23
_atom_site_aniso_U_13
_atom_site_aniso_U_12
Co 0.0167(6) 0.0204(5) 0.0227(6) -0.0007(5) 0.0008(5) -0.0008(5)
OW2 0.023(3) 0.024(3) 0.034(3) -0.004(2) 0.000(3) 0.003(2)
O4 0.019(3) 0.038(3) 0.026(3) 0.000(2) 0.000(2) 0.012(3)
O3 0.025(3) 0.038(3) 0.020(3) -0.004(2) 0.005(3) 0.007(2)
O1 0.023(3) 0.026(3) 0.019(3) -0.001(2) 0.003(3) -0.010(2)
O2 0.019(3) 0.019(2) 0.035(3) -0.004(2) -0.004(3) 0.005(2)
OW1 0.026(3) 0.020(2) 0.053(3) 0.001(2) 0.007(3) 0.002(2)
N1 0.021(4) 0.021(3) 0.029(3) 0.004(3) 0.002(3) -0.003(3)
C2 0.016(5) 0.018(4) 0.025(5) 0.005(3) 0.003(4) 0.007(4)
C5 0.021(6) 0.020(4) 0.025(5) -0.007(3) 0.007(4) -0.002(3)
C1 0.017(4) 0.016(4) 0.026(4) -0.004(3) -0.002(4) 0.002(3)
C3 0.020(5) 0.032(5) 0.022(4) 0.005(3) -0.001(4) 0.001(3)
C4 0.035(5) 0.035(4) 0.028(4) 0.001(4) -0.001(4) 0.006(4)

loop_
_atom_type_symbol
_atom_type_description
_atom_type_scat_dispersion_real
_atom_type_scat_dispersion_imag
_atom_type_scat_source
C C 0.0033 0.0016 'International Tables Vol C Tables 4.2.6.8 and 6.1.1.4'
H H 0 0 'International Tables Vol C Tables 4.2.6.8 and 6.1.1.4'
N N 0.0061 0.0033 'International Tables Vol C Tables 4.2.6.8 and 6.1.1.4'
O O 0.0106 0.006 'International Tables Vol C Tables 4.2.6.8 and 6.1.1.4'
Co Co 0.3494 0.9721 'International Tables Vol C Tables 4.2.6.8 and 6.1.1.4'

loop_
_geom_angle_atom_site_label_1
_geom_angle_atom_site_label_2
_geom_angle_atom_site_label_3
_geom_angle
_geom_angle_site_symmetry_1
_geom_angle_site_symmetry_3
_geom_angle_publ_flag
OW1 Co O1 163.1(2) . . ?
OW1 Co O2 93.81(19) . . ?
O1 Co O2 100.70(18) . . ?
OW1 Co O4 94.92(19) . . ?
O1 Co O4 93.30(19) . . ?
O2 Co O4 91.54(19) . . ?
OW1 Co N1 91.85(19) . . ?
O1 Co N1 78.55(19) . . ?
O2 Co N1 94.4(2) . . ?
O4 Co N1 170.7(2) . . ?
OW1 Co O3 82.57(17) . . ?
O1 Co O3 89.16(17) . . ?
O2 Co O3 149.36(18) . . ?
O4 Co O3 58.72(17) . . ?
N1 Co O3 116.1(2) . . ?
C5 O4 Co 95.8(4) . . ?
C5 O3 Co 85.2(4) . . ?
C2 O1 Co 118.6(4) . . ?
C2 O2 Co 128.6(4) 3_456 . ?
C1 N1 Co 111.2(4) . . ?
O1 C2 O2 125.9(6) . 3_556 ?
O1 C2 C1 118.3(6) . . ?
O2 C2 C1 115.8(6) 3_556 . ?
O3 C5 O4 120.2(6) . . ?
O3 C5 C4 122.8(7) . . ?
O4 C5 C4 117.0(7) . . ?
N1 C1 C3 112.5(5) . . ?
N1 C1 C2 110.5(5) . . ?
C3 C1 C2 111.8(6) . . ?
C1 C3 C4 112.9(6) . 2_755 ?
C5 C4 C3 114.8(6) . 2_754 ?

loop_
_geom_bond_atom_site_label_1
_geom_bond_atom_site_label_2
_geom_bond_distance
_geom_bond_site_symmetry_2
_geom_bond_publ_flag
Co OW1 2.041(4) . ?
Co O1 2.059(5) . ?
Co O2 2.081(5) . ?
Co O4 2.095(5) . ?
Co N1 2.142(5) . ?
Co O3 2.353(5) . ?
O4 C5 1.287(9) . ?
O3 C5 1.242(8) . ?
O1 C2 1.256(8) . ?
O2 C2 1.258(8) 3_456 ?
N1 C1 1.477(9) . ?
C2 O2 1.258(8) 3_556 ?
C2 C1 1.530(10) . ?
C5 C4 1.514(10) . ?
C1 C3 1.501(9) . ?
C3 C4 1.515(10) 2_755 ?
C4 C3 1.515(10) 2_754 ?
